data_4318531
loop_
_publ_author_name
'Magdalena M. Makowska-Grzyska'
'Peter C. Jeppson'
'Russell A. Allred'
'Atta M. Arif'
'Lisa M. Berreau'

_publ_section_title
;
 Modeling Substrate- and Inhibitor-Bound Forms of Liver Alcohol
 Dehydrogenase: Chemistry of Mononuclear Nitrogen/Sulfur-Ligated Zinc
 Alcohol, Formamide, and Sulfoxide Complexes
;
_journal_name_full 'Inorganic Chemistry'
_journal_page_first 4872
_journal_page_last 4887
_journal_paper_doi 10.1021/ic0255609
_journal_volume 41
_journal_year 2002
_chemical_formula_sum 'C12 H21 Cl2 N3 O8 S2 Zn'
_chemical_formula_weight 535.71
_chemical_name_systematic
;
 ?
;
_space_group_IT_number 14
_symmetry_cell_setting monoclinic
_symmetry_space_group_name_Hall '-P 2yn'
_symmetry_space_group_name_H-M 'P 1 21/n 1'
_atom_sites_solution_hydrogens geom
_atom_sites_solution_primary direct
_atom_sites_solution_secondary difmap
_audit_conform_dict_location ftp://ftp.iucr.org/cifdics/cif_core.dic
_audit_conform_dict_name cif_core.dic
_audit_conform_dict_version 2.1
_audit_creation_date 2000-12-20T10:37:15-00:00
_audit_creation_method 'WinGX routine CIF_UPDATE'
_cell_angle_alpha 90
_cell_angle_beta 95.4297(13)
_cell_angle_gamma 90
_cell_formula_units_Z 4
_cell_length_a 8.09090(10)
_cell_length_b 14.1336(2)
_cell_length_c 18.0201(3)
_cell_measurement_reflns_used 23493
_cell_measurement_temperature 200.0(10)
_cell_measurement_theta_max 27.48
_cell_measurement_theta_min 1.02
_cell_volume 2051.42(5)
_computing_cell_refinement DENZO-SMN
_computing_data_collection 'Nonius COLLECT'
_computing_data_reduction DENZO-SMN
_computing_molecular_graphics 'WinGX, Ortep3'
_computing_structure_refinement 'SHELXL-97 (Sheldrick, 1997)'
_computing_structure_solution SIR97
_diffrn_ambient_temperature 200.0(10)
_diffrn_measured_fraction_theta_full 0.991
_diffrn_measured_fraction_theta_max 0.991
_diffrn_measurement_device_type 'Nonius KappaCCD diffractometer'
_diffrn_measurement_method 'Phi plus Omega scan'
_diffrn_radiation_monochromator graphite
_diffrn_radiation_type MoK\a
_diffrn_radiation_wavelength 0.71073
_diffrn_reflns_av_R_equivalents 0.0161
_diffrn_reflns_av_unetI/netI 0.0305
_diffrn_reflns_limit_h_max 10
_diffrn_reflns_limit_h_min -10
_diffrn_reflns_limit_k_max 17
_diffrn_reflns_limit_k_min -18
_diffrn_reflns_limit_l_max 23
_diffrn_reflns_limit_l_min -23
_diffrn_reflns_number 8502
_diffrn_reflns_theta_full 27.43
_diffrn_reflns_theta_max 27.43
_diffrn_reflns_theta_min 3.67
_diffrn_standards_decay_% <2.0
_exptl_absorpt_coefficient_mu 1.706
_exptl_absorpt_correction_T_max 0.7266
_exptl_absorpt_correction_T_min 0.6286
_exptl_absorpt_correction_type multi-scan
_exptl_absorpt_process_details 'DENZO-SMN (Otwinowski & Minor 1997)'
_exptl_crystal_colour colorless
_exptl_crystal_density_diffrn 1.735
_exptl_crystal_density_method 'not measured'
_exptl_crystal_description 'long needle'
_exptl_crystal_F_000 1096
_exptl_crystal_size_max 0.3
_exptl_crystal_size_mid 0.25
_exptl_crystal_size_min 0.2
_refine_diff_density_max 0.766
_refine_diff_density_min -0.657
_refine_diff_density_rms 0.063
_refine_ls_extinction_method none
_refine_ls_goodness_of_fit_ref 1.041
_refine_ls_hydrogen_treatment mixed
_refine_ls_matrix_type full
_refine_ls_number_parameters 263
_refine_ls_number_reflns 4644
_refine_ls_number_restraints 1
_refine_ls_restrained_S_all 1.041
_refine_ls_R_factor_all 0.0386
_refine_ls_R_factor_gt 0.0302
_refine_ls_shift/su_max 0.001
_refine_ls_shift/su_mean 0
_refine_ls_structure_factor_coef Fsqd
_refine_ls_weighting_details 'calc w=1/[\s^2^(Fo^2^)+(0.0270P)^2^+1.7151P] where P=(Fo^2^+2Fc^2^)/3'
_refine_ls_weighting_scheme calc
_refine_ls_wR_factor_gt 0.0696
_refine_ls_wR_factor_ref 0.0735
_reflns_number_gt 3984
_reflns_number_total 4644
_reflns_threshold_expression >2sigma(I)
_cod_data_source_file ic0255609_s2_9.cif
_cod_data_source_block shelxl
_cod_depositor_comments
;
The following automatic conversions were performed:

'_exptl_absorpt_correction_type' value 'Multi-scan' changed to
'multi-scan' according to the built-in table from CIF Core dictionary
named 'cif_core.dic' version 2.4.1 from 2010-06-29.

Automatic conversion script
Id: cif_fix_values 1646 2011-03-28 12:23:43Z adriana 
;
_cod_original_sg_symbol_H-M 'P 21/n'
_cod_database_code 4318531

loop_
_symmetry_equiv_pos_as_xyz
'x, y, z'
'-x+1/2, y+1/2, -z+1/2'
'-x, -y, -z'
'x-1/2, -y-1/2, z-1/2'

loop_
_atom_site_label
_atom_site_type_symbol
_atom_site_fract_x
_atom_site_fract_y
_atom_site_fract_z
_atom_site_U_iso_or_equiv
_atom_site_adp_type
_atom_site_occupancy
_atom_site_symmetry_multiplicity
_atom_site_calc_flag
_atom_site_refinement_flags
_atom_site_disorder_assembly
_atom_site_disorder_group
Zn1 Zn 0.12904(3) 0.239478(16) 0.071805(12) 0.02384(8) Uani 1 1 d . . .
Cl1 Cl -0.14937(7) 0.19654(4) -0.07227(3) 0.03387(13) Uani 1 1 d . . .
Cl2 Cl 0.10573(7) 0.56167(4) -0.23082(3) 0.03346(13) Uani 1 1 d . . .
S1 S 0.27143(7) 0.12171(4) 0.00581(3) 0.03141(13) Uani 1 1 d . . .
S2 S -0.05993(7) 0.17280(4) 0.15128(3) 0.03010(13) Uani 1 1 d . . .
O1 O -0.0825(2) 0.25878(13) -0.01145(9) 0.0437(4) Uani 1 1 d . . .
O2 O -0.0178(2) 0.17694(16) -0.11824(11) 0.0582(5) Uani 1 1 d . . .
O3 O -0.2785(2) 0.24630(12) -0.11390(10) 0.0435(4) Uani 1 1 d . . .
O4 O -0.2068(3) 0.11153(13) -0.04159(12) 0.0576(5) Uani 1 1 d . . .
O5 O 0.0670(3) 0.59113(15) -0.15814(10) 0.0562(5) Uani 1 1 d . . .
O6 O 0.2289(3) 0.62279(16) -0.25600(13) 0.0632(6) Uani 1 1 d . . .
O7 O -0.0420(3) 0.56692(15) -0.28145(11) 0.0562(5) Uani 1 1 d . . .
O8 O 0.1674(3) 0.46682(14) -0.22647(12) 0.0600(6) Uani 1 1 d . . .
N1 N 0.1187(3) 0.41674(17) -0.05021(13) 0.0481(6) Uani 1 1 d D . .
H1A H 0.058(4) 0.369(2) -0.0547(19) 0.070(11) Uiso 1 1 d D . .
H1B H 0.110(4) 0.459(2) -0.0835(16) 0.065(10) Uiso 1 1 d D . .
N2 N 0.2330(2) 0.37070(12) 0.06714(9) 0.0261(4) Uani 1 1 d . . .
N3 N 0.3184(2) 0.22139(12) 0.16310(9) 0.0267(4) Uani 1 1 d . . .
C1 C 0.2138(3) 0.43698(16) 0.01249(13) 0.0313(5) Uani 1 1 d . . .
C2 C 0.2952(3) 0.52485(16) 0.02056(15) 0.0391(6) Uani 1 1 d . . .
H2 H 0.2746 0.5725 -0.0163 0.047 Uiso 1 1 calc R . .
C3 C 0.4035(3) 0.54089(17) 0.08155(16) 0.0434(6) Uani 1 1 d . . .
H3 H 0.4614 0.5994 0.0869 0.052 Uiso 1 1 calc R . .
C4 C 0.4297(3) 0.47155(16) 0.13624(14) 0.0376(5) Uani 1 1 d . . .
H4 H 0.5083 0.4809 0.1782 0.045 Uiso 1 1 calc R . .
C5 C 0.3400(3) 0.38974(15) 0.12836(12) 0.0285(4) Uani 1 1 d . . .
C6 C 0.3490(3) 0.31900(15) 0.19107(12) 0.0303(5) Uani 1 1 d . . .
H6A H 0.4601 0.3222 0.2191 0.036 Uiso 1 1 calc R . .
H6B H 0.2655 0.3354 0.2257 0.036 Uiso 1 1 calc R . .
C7 C 0.4698(3) 0.18324(17) 0.13310(13) 0.0346(5) Uani 1 1 d . . .
H7A H 0.5497 0.1632 0.1752 0.042 Uiso 1 1 calc R . .
H7B H 0.5226 0.2341 0.1058 0.042 Uiso 1 1 calc R . .
C8 C 0.4328(3) 0.09960(17) 0.08099(13) 0.0375(5) Uani 1 1 d . . .
H8A H 0.399 0.0451 0.1106 0.045 Uiso 1 1 calc R . .
H8B H 0.536 0.0817 0.0591 0.045 Uiso 1 1 calc R . .
C9 C 0.3782(3) 0.1928(2) -0.05810(14) 0.0446(6) Uani 1 1 d . . .
H9A H 0.4332 0.2461 -0.0311 0.067 Uiso 1 1 calc R . .
H9B H 0.2979 0.2168 -0.0977 0.067 Uiso 1 1 calc R . .
H9C H 0.4613 0.154 -0.08 0.067 Uiso 1 1 calc R . .
C10 C 0.2610(3) 0.15983(16) 0.22253(12) 0.0327(5) Uani 1 1 d . . .
H10A H 0.3323 0.1705 0.2695 0.039 Uiso 1 1 calc R . .
H10B H 0.2723 0.0927 0.2082 0.039 Uiso 1 1 calc R . .
C11 C 0.0813(3) 0.17986(16) 0.23523(11) 0.0323(5) Uani 1 1 d . . .
H11A H 0.074 0.244 0.2568 0.039 Uiso 1 1 calc R . .
H11B H 0.0456 0.134 0.272 0.039 Uiso 1 1 calc R . .
C12 C -0.0515(4) 0.04759(17) 0.13067(14) 0.0435(6) Uani 1 1 d . . .
H12A H 0.0646 0.0278 0.1307 0.065 Uiso 1 1 calc R . .
H12B H -0.1103 0.0353 0.0815 0.065 Uiso 1 1 calc R . .
H12C H -0.1042 0.0118 0.1686 0.065 Uiso 1 1 calc R . .

loop_
_atom_site_aniso_label
_atom_site_aniso_U_11
_atom_site_aniso_U_22
_atom_site_aniso_U_33
_atom_site_aniso_U_23
_atom_site_aniso_U_13
_atom_site_aniso_U_12
Zn1 0.02722(14) 0.02390(13) 0.01990(12) 0.00086(9) -0.00036(9) -0.00184(9)
Cl1 0.0354(3) 0.0323(3) 0.0319(3) 0.0034(2) -0.0077(2) -0.0021(2)
Cl2 0.0398(3) 0.0316(3) 0.0290(3) 0.0012(2) 0.0031(2) 0.0022(2)
S1 0.0364(3) 0.0297(3) 0.0287(3) -0.0062(2) 0.0057(2) -0.0021(2)
S2 0.0333(3) 0.0327(3) 0.0246(3) 0.0008(2) 0.0043(2) -0.0048(2)
O1 0.0495(11) 0.0441(10) 0.0342(9) -0.0032(7) -0.0135(8) 0.0034(8)
O2 0.0514(12) 0.0804(15) 0.0436(11) -0.0084(10) 0.0089(9) 0.0073(11)
O3 0.0432(10) 0.0469(10) 0.0369(9) 0.0101(7) -0.0139(8) 0.0001(8)
O4 0.0639(13) 0.0418(11) 0.0651(13) 0.0203(9) -0.0052(11) -0.0100(9)
O5 0.0762(14) 0.0619(13) 0.0319(9) -0.0022(9) 0.0124(9) 0.0138(11)
O6 0.0566(13) 0.0663(14) 0.0682(14) 0.0174(11) 0.0144(11) -0.0143(11)
O7 0.0553(12) 0.0562(13) 0.0528(12) -0.0037(9) -0.0178(9) 0.0043(10)
O8 0.0753(15) 0.0366(10) 0.0668(13) -0.0008(9) -0.0001(11) 0.0168(10)
N1 0.0612(16) 0.0427(13) 0.0379(12) 0.0175(10) -0.0081(11) -0.0080(12)
N2 0.0287(9) 0.0238(9) 0.0258(9) 0.0004(7) 0.0022(7) 0.0005(7)
N3 0.0299(9) 0.0261(9) 0.0232(9) -0.0011(7) -0.0025(7) 0.0037(7)
C1 0.0331(12) 0.0277(11) 0.0338(12) 0.0052(9) 0.0059(9) 0.0036(9)
C2 0.0448(14) 0.0260(12) 0.0484(14) 0.0073(10) 0.0148(12) 0.0021(10)
C3 0.0473(15) 0.0259(12) 0.0586(17) -0.0062(11) 0.0135(13) -0.0070(11)
C4 0.0397(13) 0.0307(12) 0.0424(13) -0.0100(10) 0.0035(11) -0.0050(10)
C5 0.0292(11) 0.0270(11) 0.0293(11) -0.0063(8) 0.0026(9) 0.0018(9)
C6 0.0356(12) 0.0288(11) 0.0251(10) -0.0044(8) -0.0052(9) -0.0031(9)
C7 0.0293(11) 0.0388(13) 0.0347(12) -0.0011(10) -0.0019(9) 0.0074(10)
C8 0.0413(13) 0.0337(12) 0.0378(13) -0.0007(10) 0.0052(10) 0.0120(10)
C9 0.0429(14) 0.0577(17) 0.0353(13) 0.0021(12) 0.0149(11) -0.0038(12)
C10 0.0448(13) 0.0309(12) 0.0213(10) 0.0043(8) -0.0028(9) 0.0053(10)
C11 0.0466(13) 0.0309(11) 0.0195(10) 0.0021(8) 0.0030(9) -0.0010(10)
C12 0.0633(17) 0.0328(13) 0.0347(13) -0.0038(10) 0.0067(12) -0.0178(12)

loop_
_atom_type_symbol
_atom_type_description
_atom_type_scat_dispersion_real
_atom_type_scat_dispersion_imag
_atom_type_scat_source
C C 0.0033 0.0016 'International Tables Vol C Tables 4.2.6.8 and 6.1.1.4'
H H 0 0 'International Tables Vol C Tables 4.2.6.8 and 6.1.1.4'
N N 0.0061 0.0033 'International Tables Vol C Tables 4.2.6.8 and 6.1.1.4'
O O 0.0106 0.006 'International Tables Vol C Tables 4.2.6.8 and 6.1.1.4'
S S 0.1246 0.1234 'International Tables Vol C Tables 4.2.6.8 and 6.1.1.4'
Cl Cl 0.1484 0.1585 'International Tables Vol C Tables 4.2.6.8 and 6.1.1.4'
Zn Zn 0.2839 1.4301 'International Tables Vol C Tables 4.2.6.8 and 6.1.1.4'

loop_
_geom_angle_atom_site_label_1
_geom_angle_atom_site_label_2
_geom_angle_atom_site_label_3
_geom_angle
_geom_angle_site_symmetry_1
_geom_angle_site_symmetry_3
_geom_angle_publ_flag
N2 Zn1 N3 82.72(7) . . ?
N2 Zn1 O1 99.05(7) . . ?
N3 Zn1 O1 173.67(7) . . ?
N2 Zn1 S2 132.33(5) . . ?
N3 Zn1 S2 86.83(5) . . ?
O1 Zn1 S2 87.52(5) . . ?
N2 Zn1 S1 112.98(5) . . ?
N3 Zn1 S1 87.48(5) . . ?
O1 Zn1 S1 97.34(5) . . ?
S2 Zn1 S1 112.84(2) . . ?
O3 Cl1 O4 112.01(12) . . ?
O3 Cl1 O2 109.91(12) . . ?
O4 Cl1 O2 110.45(13) . . ?
O3 Cl1 O1 107.44(11) . . ?
O4 Cl1 O1 109.13(12) . . ?
O2 Cl1 O1 107.77(12) . . ?
O6 Cl2 O8 109.56(14) . . ?
O6 Cl2 O7 109.36(13) . . ?
O8 Cl2 O7 110.40(13) . . ?
O6 Cl2 O5 109.51(14) . . ?
O8 Cl2 O5 109.08(13) . . ?
O7 Cl2 O5 108.92(13) . . ?
C9 S1 C8 102.57(12) . . ?
C9 S1 Zn1 102.16(9) . . ?
C8 S1 Zn1 95.42(8) . . ?
C11 S2 C12 101.08(12) . . ?
C11 S2 Zn1 95.17(8) . . ?
C12 S2 Zn1 102.95(9) . . ?
Cl1 O1 Zn1 130.37(11) . . ?
C1 N2 C5 118.11(19) . . ?
C1 N2 Zn1 129.61(15) . . ?
C5 N2 Zn1 112.25(14) . . ?
C6 N3 C7 110.17(18) . . ?
C6 N3 C10 110.67(16) . . ?
C7 N3 C10 111.95(17) . . ?
C6 N3 Zn1 103.48(12) . . ?
C7 N3 Zn1 108.44(13) . . ?
C10 N3 Zn1 111.78(13) . . ?
N1 C1 N2 118.9(2) . . ?
N1 C1 C2 120.2(2) . . ?
N2 C1 C2 120.9(2) . . ?
C3 C2 C1 119.4(2) . . ?
C2 C3 C4 119.9(2) . . ?
C5 C4 C3 118.6(2) . . ?
N2 C5 C4 122.8(2) . . ?
N2 C5 C6 117.28(18) . . ?
C4 C5 C6 119.8(2) . . ?
N3 C6 C5 111.61(17) . . ?
N3 C7 C8 112.68(19) . . ?
C7 C8 S1 114.32(16) . . ?
N3 C10 C11 111.57(17) . . ?
C10 C11 S2 113.65(15) . . ?

loop_
_geom_bond_atom_site_label_1
_geom_bond_atom_site_label_2
_geom_bond_distance
_geom_bond_site_symmetry_2
_geom_bond_publ_flag
Zn1 N2 2.0413(17) . ?
Zn1 N3 2.1547(17) . ?
Zn1 O1 2.1834(17) . ?
Zn1 S2 2.3856(6) . ?
Zn1 S1 2.4024(6) . ?
Cl1 O3 1.4145(17) . ?
Cl1 O4 1.4192(19) . ?
Cl1 O2 1.436(2) . ?
Cl1 O1 1.4683(17) . ?
Cl2 O6 1.425(2) . ?
Cl2 O8 1.4301(19) . ?
Cl2 O7 1.4351(19) . ?
Cl2 O5 1.4369(18) . ?
S1 C9 1.808(2) . ?
S1 C8 1.817(2) . ?
S2 C11 1.810(2) . ?
S2 C12 1.811(3) . ?
N1 C1 1.336(3) . ?
N2 C1 1.357(3) . ?
N2 C5 1.363(3) . ?
N3 C6 1.482(3) . ?
N3 C7 1.486(3) . ?
N3 C10 1.488(3) . ?
C1 C2 1.407(3) . ?
C2 C3 1.358(4) . ?
C3 C4 1.392(4) . ?
C4 C5 1.365(3) . ?
C5 C6 1.505(3) . ?
C7 C8 1.522(3) . ?
C10 C11 1.520(3) . ?

loop_
_geom_hbond_atom_site_label_D
_geom_hbond_atom_site_label_H
_geom_hbond_atom_site_label_A
_geom_hbond_distance_DH
_geom_hbond_distance_HA
_geom_hbond_distance_DA
_geom_hbond_angle_DHA
_geom_hbond_site_symmetry_A
N1 H1A O1 0.83(2) 2.12(3) 2.887(3) 153(3) .
N1 H1B O5 0.85(2) 2.31(2) 3.143(3) 170(3) .

loop_
_geom_torsion_atom_site_label_1
_geom_torsion_atom_site_label_2
_geom_torsion_atom_site_label_3
_geom_torsion_atom_site_label_4
_geom_torsion
_geom_torsion_site_symmetry_1
_geom_torsion_site_symmetry_2
_geom_torsion_site_symmetry_3
_geom_torsion_site_symmetry_4
_geom_torsion_publ_flag
N2 Zn1 S1 C9 -21.62(11) . . . . ?
N3 Zn1 S1 C9 -102.62(10) . . . . ?
O1 Zn1 S1 C9 81.50(11) . . . . ?
S2 Zn1 S1 C9 171.89(9) . . . . ?
N2 Zn1 S1 C8 82.50(10) . . . . ?
N3 Zn1 S1 C8 1.50(10) . . . . ?
O1 Zn1 S1 C8 -174.38(10) . . . . ?
S2 Zn1 S1 C8 -83.99(9) . . . . ?
N2 Zn1 S2 C11 -65.41(10) . . . . ?
N3 Zn1 S2 C11 11.75(9) . . . . ?
O1 Zn1 S2 C11 -165.41(9) . . . . ?
S1 Zn1 S2 C11 97.67(8) . . . . ?
N2 Zn1 S2 C12 -168.05(11) . . . . ?
N3 Zn1 S2 C12 -90.89(10) . . . . ?
O1 Zn1 S2 C12 91.96(10) . . . . ?
S1 Zn1 S2 C12 -4.97(10) . . . . ?
O3 Cl1 O1 Zn1 -174.86(13) . . . . ?
O4 Cl1 O1 Zn1 63.50(18) . . . . ?
O2 Cl1 O1 Zn1 -56.47(18) . . . . ?
N2 Zn1 O1 Cl1 135.42(15) . . . . ?
N3 Zn1 O1 Cl1 -118.8(6) . . . . ?
S2 Zn1 O1 Cl1 -92.08(15) . . . . ?
S1 Zn1 O1 Cl1 20.64(15) . . . . ?
N3 Zn1 N2 C1 165.80(19) . . . . ?
O1 Zn1 N2 C1 -20.34(19) . . . . ?
S2 Zn1 N2 C1 -115.27(17) . . . . ?
S1 Zn1 N2 C1 81.67(19) . . . . ?
N3 Zn1 N2 C5 -12.06(14) . . . . ?
O1 Zn1 N2 C5 161.80(14) . . . . ?
S2 Zn1 N2 C5 66.88(16) . . . . ?
S1 Zn1 N2 C5 -96.19(14) . . . . ?
N2 Zn1 N3 C6 27.11(13) . . . . ?
O1 Zn1 N3 C6 -79.6(6) . . . . ?
S2 Zn1 N3 C6 -106.29(13) . . . . ?
S1 Zn1 N3 C6 140.66(13) . . . . ?
N2 Zn1 N3 C7 -89.87(14) . . . . ?
O1 Zn1 N3 C7 163.5(6) . . . . ?
S2 Zn1 N3 C7 136.73(14) . . . . ?
S1 Zn1 N3 C7 23.68(13) . . . . ?
N2 Zn1 N3 C10 146.24(14) . . . . ?
O1 Zn1 N3 C10 39.6(7) . . . . ?
S2 Zn1 N3 C10 12.84(13) . . . . ?
S1 Zn1 N3 C10 -100.21(13) . . . . ?
C5 N2 C1 N1 175.2(2) . . . . ?
Zn1 N2 C1 N1 -2.5(3) . . . . ?
C5 N2 C1 C2 -3.3(3) . . . . ?
Zn1 N2 C1 C2 178.90(16) . . . . ?
N1 C1 C2 C3 -173.9(2) . . . . ?
N2 C1 C2 C3 4.7(4) . . . . ?
C1 C2 C3 C4 -1.7(4) . . . . ?
C2 C3 C4 C5 -2.5(4) . . . . ?
C1 N2 C5 C4 -1.0(3) . . . . ?
Zn1 N2 C5 C4 177.13(18) . . . . ?
C1 N2 C5 C6 175.10(19) . . . . ?
Zn1 N2 C5 C6 -6.8(2) . . . . ?
C3 C4 C5 N2 3.9(3) . . . . ?
C3 C4 C5 C6 -172.1(2) . . . . ?
C7 N3 C6 C5 78.4(2) . . . . ?
C10 N3 C6 C5 -157.28(18) . . . . ?
Zn1 N3 C6 C5 -37.4(2) . . . . ?
N2 C5 C6 N3 32.0(3) . . . . ?
C4 C5 C6 N3 -151.8(2) . . . . ?
C6 N3 C7 C8 -160.66(18) . . . . ?
C10 N3 C7 C8 75.7(2) . . . . ?
Zn1 N3 C7 C8 -48.1(2) . . . . ?
N3 C7 C8 S1 52.8(2) . . . . ?
C9 S1 C8 C7 76.6(2) . . . . ?
Zn1 S1 C8 C7 -27.17(18) . . . . ?
C6 N3 C10 C11 75.1(2) . . . . ?
C7 N3 C10 C11 -161.53(18) . . . . ?
Zn1 N3 C10 C11 -39.6(2) . . . . ?
N3 C10 C11 S2 53.9(2) . . . . ?
C12 S2 C11 C10 67.41(19) . . . . ?
Zn1 S2 C11 C10 -36.89(16) . . . . ?
